data_2209947
loop_
_publ_author_name
'Sun, Shao-Fa'
'Ma, Rong-Ming'
'Ng, Seik Weng'

_publ_section_title
;
 2-(4-Nitrophenylimino)-1,2-diphenylethanone
;
_journal_coeditor_code LH2137
_journal_issue 8
_journal_name_full 'Acta Crystallographica Section E'
_journal_page_first o3422
_journal_page_last o3423
_journal_paper_doi 10.1107/S1600536806027383
_journal_volume 62
_journal_year 2006
_chemical_formula_iupac 'C20 H14 N2 O3'
_chemical_formula_moiety 'C20 H14 N2 O3'
_chemical_formula_sum 'C20 H14 N2 O3'
_chemical_formula_weight 330.33
_chemical_name_systematic
;
2-(4-Nitrophenylimino)-1,2-diphenylethanone
;
_space_group_IT_number 14
_symmetry_cell_setting monoclinic
_symmetry_space_group_name_Hall '-P 2ybc'
_symmetry_space_group_name_H-M 'P 1 21/c 1'
_atom_sites_solution_hydrogens geom
_atom_sites_solution_primary direct
_atom_sites_solution_secondary difmap
_audit_creation_method SHELXL97
_cell_angle_alpha 90.00
_cell_angle_beta 101.3230(10)
_cell_angle_gamma 90.00
_cell_formula_units_Z 4
_cell_length_a 8.8265(7)
_cell_length_b 11.5590(9)
_cell_length_c 16.3650(10)
_cell_measurement_reflns_used 2559
_cell_measurement_temperature 292(2)
_cell_measurement_theta_max 26.9
_cell_measurement_theta_min 2.5
_cell_volume 1637.1(2)
_computing_cell_refinement 'SAINT (Bruker, 2003)'
_computing_data_collection 'SMART (Bruker, 2003)'
_computing_data_reduction SAINT
_computing_molecular_graphics 'ORTEPII (Johnson, 1976)'
_computing_publication_material SHELXL97
_computing_structure_refinement 'SHELXL97 (Sheldrick, 1997)'
_computing_structure_solution 'SHELXS97 (Sheldrick, 1997)'
_diffrn_ambient_temperature 292(2)
_diffrn_measured_fraction_theta_full 0.98
_diffrn_measured_fraction_theta_max 0.98
_diffrn_measurement_device_type 'Bruker APEX CCD area-detector'
_diffrn_measurement_method '\f and \w'
_diffrn_radiation_monochromator graphite
_diffrn_radiation_source 'fine-focus sealed tube'
_diffrn_radiation_type MoK\a
_diffrn_radiation_wavelength 0.71073
_diffrn_reflns_av_R_equivalents 0.059
_diffrn_reflns_av_sigmaI/netI 0.053
_diffrn_reflns_limit_h_max 10
_diffrn_reflns_limit_h_min -11
_diffrn_reflns_limit_k_max 14
_diffrn_reflns_limit_k_min -8
_diffrn_reflns_limit_l_max 21
_diffrn_reflns_limit_l_min -18
_diffrn_reflns_number 8569
_diffrn_reflns_theta_full 27.5
_diffrn_reflns_theta_max 27.49
_diffrn_reflns_theta_min 2.17
_diffrn_standards_decay_% 0
_diffrn_standards_interval_count 0
_diffrn_standards_interval_time 0
_diffrn_standards_number 0
_exptl_absorpt_coefficient_mu 0.092
_exptl_absorpt_correction_type none
_exptl_crystal_colour Yellow
_exptl_crystal_density_diffrn 1.340
_exptl_crystal_density_method 'not measured'
_exptl_crystal_description Block
_exptl_crystal_F_000 688
_exptl_crystal_size_max 0.36
_exptl_crystal_size_mid 0.23
_exptl_crystal_size_min 0.19
_refine_diff_density_max 0.22
_refine_diff_density_min -0.18
_refine_ls_extinction_method none
_refine_ls_goodness_of_fit_ref 1.014
_refine_ls_hydrogen_treatment constr
_refine_ls_matrix_type full
_refine_ls_number_parameters 226
_refine_ls_number_reflns 3684
_refine_ls_number_restraints 0
_refine_ls_restrained_S_all 1.014
_refine_ls_R_factor_all 0.0812
_refine_ls_R_factor_gt 0.0591
_refine_ls_shift/su_max 0.001
_refine_ls_shift/su_mean 0.000
_refine_ls_structure_factor_coef Fsqd
_refine_ls_weighting_details 'calc w = 1/[\s^2^(Fo^2^)+(0.086P)^2^] where P=(Fo^2^+2Fc^2^)/3'
_refine_ls_weighting_scheme calc
_refine_ls_wR_factor_gt 0.1464
_refine_ls_wR_factor_ref 0.1601
_reflns_number_gt 2574
_reflns_number_total 3684
_reflns_threshold_expression I>2\s(I)
_cod_data_source_file lh2137.cif
_cod_data_source_block I
_cod_depositor_comments
;
The following automatic conversions were performed:
'_symmetry_cell_setting' value 'Monoclinic' changed to 'monoclinic'
according to '/home/saulius/struct/CIF-dictionaries/cif_core.dic'
dictionary named 'cif_core.dic' version 2.4.1 from 2010-06-29.

Automatic conversion script
Id: cif_fix_enum 1527 2010-12-29 10:47:43Z saulius 

The following automatic conversions were performed:

'_symmetry_cell_setting' value 'Monoclinic' changed to 'monoclinic'
according to /home/saulius/struct/CIF-dictionaries/cif_core.dic
dictionary named 'cif_core.dic' version 2.4.1 from 2010-06-29.

Automatic conversion script
Id: cif_fix_values 1715 2011-07-08 13:25:40Z adriana 
;
_cod_original_sg_symbol_H-M 'P 21/c'
_cod_database_code 2209947
_cod_database_fobs_code 2209947

loop_
_symmetry_equiv_pos_as_xyz
'x, y, z'
'-x, y+1/2, -z+1/2'
'-x, -y, -z'
'x, -y-1/2, z-1/2'

loop_
_atom_site_type_symbol
_atom_site_label
_atom_site_fract_x
_atom_site_fract_y
_atom_site_fract_z
_atom_site_U_iso_or_equiv
_atom_site_adp_type
_atom_site_calc_flag
_atom_site_refinement_flags
_atom_site_occupancy
O O1 0.6066(2) 0.37910(10) 0.236910(10) 0.0613(4) Uani d . 1
O O2 0.0896(2) 0.29510(10) 0.486570(10) 0.0768(5) Uani d . 1
O O3 -0.0591(2) 0.43000(10) 0.42440(10) 0.0699(4) Uani d . 1
N N1 0.5782(2) 0.59970(10) 0.35060(10) 0.0461(4) Uani d . 1
N N2 0.0686(2) 0.3850(2) 0.44620(10) 0.0562(4) Uani d . 1
C C1 0.7683(2) 0.63460(10) 0.26740(10) 0.0422(4) Uani d . 1
C C2 0.8150(2) 0.7382(2) 0.30620(10) 0.0612(5) Uani d . 1
C C3 0.9394(3) 0.7977(2) 0.2875(2) 0.0734(7) Uani d . 1
C C4 1.0203(2) 0.7527(2) 0.23030(10) 0.0682(6) Uani d . 1
C C5 0.9755(2) 0.6500(2) 0.19220(10) 0.0669(6) Uani d . 1
C C6 0.8494(2) 0.5914(2) 0.20990(10) 0.0545(5) Uani d . 1
C C7 0.6331(2) 0.57250(10) 0.28660(10) 0.0397(4) Uani d . 1
C C8 0.5637(2) 0.47850(10) 0.22500(10) 0.0410(4) Uani d . 1
C C9 0.4487(2) 0.51580(10) 0.15100(10) 0.0403(4) Uani d . 1
C C10 0.3954(2) 0.4358(2) 0.08850(10) 0.0570(5) Uani d . 1
C C11 0.2866(3) 0.4679(2) 0.02030(10) 0.0756(7) Uani d . 1
C C12 0.2309(3) 0.5793(2) 0.01290(10) 0.0717(6) Uani d . 1
C C13 0.2837(2) 0.6604(2) 0.07360(10) 0.0585(5) Uani d . 1
C C14 0.3930(2) 0.6285(2) 0.14290(10) 0.0467(4) Uani d . 1
C C15 0.4495(2) 0.5420(2) 0.37100(10) 0.0429(4) Uani d . 1
C C16 0.4614(2) 0.4301(2) 0.40200(10) 0.0563(5) Uani d . 1
C C17 0.3381(2) 0.3791(2) 0.42770(10) 0.0568(5) Uani d . 1
C C18 0.2023(2) 0.4396(2) 0.42130(10) 0.0470(4) Uani d . 1
C C19 0.1876(2) 0.5518(2) 0.39160(10) 0.0536(5) Uani d . 1
C C20 0.3130(2) 0.6036(2) 0.36810(10) 0.0517(5) Uani d . 1
H H2 0.7621 0.7682 0.3453 0.073 Uiso calc R 1
H H3 0.9689 0.8681 0.3133 0.088 Uiso calc R 1
H H4 1.1047 0.7924 0.2179 0.082 Uiso calc R 1
H H5 1.0301 0.6192 0.1542 0.080 Uiso calc R 1
H H6 0.8187 0.5221 0.1829 0.065 Uiso calc R 1
H H10 0.4335 0.3606 0.0928 0.068 Uiso calc R 1
H H11 0.2504 0.4141 -0.0212 0.091 Uiso calc R 1
H H12 0.1570 0.6001 -0.0335 0.086 Uiso calc R 1
H H13 0.2464 0.7358 0.0681 0.070 Uiso calc R 1
H H14 0.4292 0.6827 0.1841 0.056 Uiso calc R 1
H H16 0.5532 0.3893 0.4053 0.068 Uiso calc R 1
H H17 0.3465 0.3044 0.4492 0.068 Uiso calc R 1
H H19 0.0948 0.5915 0.3876 0.064 Uiso calc R 1
H H20 0.3063 0.6802 0.3502 0.062 Uiso calc R 1

loop_
_atom_site_aniso_label
_atom_site_aniso_U_11
_atom_site_aniso_U_22
_atom_site_aniso_U_33
_atom_site_aniso_U_12
_atom_site_aniso_U_13
_atom_site_aniso_U_23
O1 0.0700(10) 0.0410(10) 0.0710(10) 0.0090(10) 0.0090(10) 0.0010(10)
O2 0.0890(10) 0.0740(10) 0.0710(10) -0.0250(10) 0.0250(10) 0.0120(10)
O3 0.0530(10) 0.0850(10) 0.0770(10) -0.0150(10) 0.0240(10) -0.0130(10)
N1 0.0400(10) 0.0520(10) 0.0470(10) -0.0030(10) 0.0100(10) -0.0020(10)
N2 0.0630(10) 0.0630(10) 0.0460(10) -0.0200(10) 0.0200(10) -0.0120(10)
C1 0.0360(10) 0.0460(10) 0.0430(10) 0.0010(10) 0.0050(10) 0.0060(10)
C2 0.0590(10) 0.0590(10) 0.0680(10) -0.0130(10) 0.0170(10) -0.0090(10)
C3 0.0660(10) 0.067(2) 0.084(2) -0.0260(10) 0.0070(10) 0.0010(10)
C4 0.0450(10) 0.091(2) 0.0660(10) -0.0160(10) 0.0040(10) 0.0300(10)
C5 0.0500(10) 0.092(2) 0.0620(10) -0.0040(10) 0.0190(10) 0.0140(10)
C6 0.0480(10) 0.0630(10) 0.0550(10) -0.0030(10) 0.0150(10) 0.0000(10)
C7 0.0340(10) 0.0410(10) 0.0430(10) 0.0040(10) 0.0060(10) 0.0030(10)
C8 0.0370(10) 0.0370(10) 0.0520(10) 0.0000(10) 0.0160(10) 0.0000(10)
C9 0.0370(10) 0.0400(10) 0.0450(10) -0.0060(10) 0.0130(10) -0.0010(10)
C10 0.0670(10) 0.0470(10) 0.0570(10) -0.0080(10) 0.0130(10) -0.0080(10)
C11 0.092(2) 0.071(2) 0.0560(10) -0.0170(10) -0.0040(10) -0.0130(10)
C12 0.0670(10) 0.083(2) 0.0570(10) -0.0090(10) -0.0070(10) 0.0070(10)
C13 0.0490(10) 0.0580(10) 0.0650(10) 0.0040(10) 0.0050(10) 0.0100(10)
C14 0.0420(10) 0.0470(10) 0.0510(10) -0.0010(10) 0.0080(10) -0.0030(10)
C15 0.0430(10) 0.0500(10) 0.0370(10) -0.0040(10) 0.0100(10) -0.0040(10)
C16 0.0480(10) 0.0520(10) 0.0710(10) 0.0070(10) 0.0180(10) 0.0030(10)
C17 0.0630(10) 0.0460(10) 0.0640(10) -0.0030(10) 0.0170(10) 0.0050(10)
C18 0.0500(10) 0.0530(10) 0.0400(10) -0.0110(10) 0.0130(10) -0.0040(10)
C19 0.0440(10) 0.0610(10) 0.0580(10) 0.0050(10) 0.0150(10) 0.0070(10)
C20 0.0480(10) 0.0500(10) 0.0590(10) 0.0020(10) 0.0150(10) 0.0110(10)

loop_
_atom_type_symbol
_atom_type_description
_atom_type_scat_dispersion_real
_atom_type_scat_dispersion_imag
_atom_type_scat_source
C C 0.0033 0.0016 'International Tables Vol C Tables 4.2.6.8 and 6.1.1.4'
H H 0.0000 0.0000 'International Tables Vol C Tables 4.2.6.8 and 6.1.1.4'
N N 0.0061 0.0033 'International Tables Vol C Tables 4.2.6.8 and 6.1.1.4'
O O 0.0106 0.0060 'International Tables Vol C Tables 4.2.6.8 and 6.1.1.4'

loop_
_geom_angle_atom_site_label_1
_geom_angle_atom_site_label_2
_geom_angle_atom_site_label_3
_geom_angle
_geom_angle_publ_flag
C7 N1 C15 122.0(2) no
O2 N2 O3 123.2(2) no
O2 N2 C18 118.0(2) no
O3 N2 C18 118.7(2) no
C2 C1 C6 118.6(2) no
C2 C1 C7 120.3(2) no
C6 C1 C7 121.1(2) no
C1 C2 C3 120.6(2) no
C2 C3 C4 120.1(2) no
C5 C4 C3 119.6(2) no
C4 C5 C6 120.4(2) no
C5 C6 C1 120.8(2) no
N1 C7 C1 120.4(2) no
N1 C7 C8 123.40(10) no
C1 C7 C8 116.20(10) no
O1 C8 C9 123.3(2) no
O1 C8 C7 119.7(2) no
C9 C8 C7 117.00(10) no
C14 C9 C10 119.3(2) no
C14 C9 C8 121.6(2) no
C10 C9 C8 119.1(2) no
C11 C10 C9 120.0(2) no
C10 C11 C12 120.4(2) no
C11 C12 C13 120.6(2) no
C12 C13 C14 119.4(2) no
C13 C14 C9 120.3(2) no
C16 C15 C20 119.5(2) no
C16 C15 N1 121.4(2) no
C20 C15 N1 118.8(2) no
C17 C16 C15 120.4(2) no
C18 C17 C16 119.3(2) no
C17 C18 C19 121.7(2) no
C17 C18 N2 119.9(2) no
C19 C18 N2 118.4(2) no
C20 C19 C18 118.8(2) no
C19 C20 C15 120.3(2) no
C1 C2 H2 119.7 no
C3 C2 H2 119.7 no
C2 C3 H3 120.0 no
C4 C3 H3 120.0 no
C5 C4 H4 120.2 no
C3 C4 H4 120.2 no
C4 C5 H5 119.8 no
C6 C5 H5 119.8 no
C5 C6 H6 119.6 no
C1 C6 H6 119.6 no
C11 C10 H10 120.0 no
C9 C10 H10 120.0 no
C10 C11 H11 119.8 no
C12 C11 H11 119.8 no
C11 C12 H12 119.7 no
C13 C12 H12 119.7 no
C12 C13 H13 120.3 no
C14 C13 H13 120.3 no
C13 C14 H14 119.8 no
C9 C14 H14 119.8 no
C17 C16 H16 119.8 no
C15 C16 H16 119.8 no
C18 C17 H17 120.4 no
C16 C17 H17 120.4 no
C20 C19 H19 120.6 no
C18 C19 H19 120.6 no
C19 C20 H20 119.8 no
C15 C20 H20 119.8 no

loop_
_geom_bond_atom_site_label_1
_geom_bond_atom_site_label_2
_geom_bond_distance
_geom_bond_publ_flag
O1 C8 1.213(2) no
O2 N2 1.226(2) no
O3 N2 1.228(2) no
N1 C7 1.277(2) no
N1 C15 1.413(2) no
N2 C18 1.465(2) no
C1 C2 1.380(2) no
C1 C6 1.382(3) no
C1 C7 1.478(2) no
C2 C3 1.380(3) no
C3 C4 1.386(3) no
C4 C5 1.362(3) no
C5 C6 1.381(3) no
C7 C8 1.526(2) no
C8 C9 1.482(2) no
C9 C14 1.389(2) no
C9 C10 1.391(2) no
C10 C11 1.373(3) no
C11 C12 1.375(3) no
C12 C13 1.379(3) no
C13 C14 1.387(2) no
C15 C16 1.385(3) no
C15 C20 1.393(2) no
C16 C17 1.375(3) no
C17 C18 1.373(3) no
C18 C19 1.382(3) no
C19 C20 1.378(3) no
C2 H2 0.93 no
C3 H3 0.93 no
C4 H4 0.93 no
C5 H5 0.93 no
C6 H6 0.93 no
C10 H10 0.93 no
C11 H11 0.93 no
C12 H12 0.93 no
C13 H13 0.93 no
C14 H14 0.93 no
C16 H16 0.93 no
C17 H17 0.93 no
C19 H19 0.93 no
C20 H20 0.93 no

loop_
_geom_torsion_atom_site_label_1
_geom_torsion_atom_site_label_2
_geom_torsion_atom_site_label_3
_geom_torsion_atom_site_label_4
_geom_torsion
_geom_torsion_publ_flag
C6 C1 C2 C3 0.4(3) no
C7 C1 C2 C3 -178.8(2) no
C1 C2 C3 C4 -1.0(3) no
C2 C3 C4 C5 0.5(3) no
C3 C4 C5 C6 0.6(3) no
C4 C5 C6 C1 -1.2(3) no
C2 C1 C6 C5 0.7(3) no
C7 C1 C6 C5 179.9(2) no
C15 N1 C7 C1 -179.8(2) no
C15 N1 C7 C8 1.8(2) no
C2 C1 C7 N1 -14.8(2) no
C6 C1 C7 N1 166.0(2) no
C2 C1 C7 C8 163.7(2) no
C6 C1 C7 C8 -15.5(2) no
N1 C7 C8 O1 -88.9(2) no
C1 C7 C8 O1 92.6(2) no
N1 C7 C8 C9 93.0(2) no
C1 C7 C8 C9 -85.5(2) no
O1 C8 C9 C14 174.7(2) no
C7 C8 C9 C14 -7.3(2) no
O1 C8 C9 C10 -5.3(2) no
C7 C8 C9 C10 172.7(2) no
C14 C9 C10 C11 -1.3(3) no
C8 C9 C10 C11 178.7(2) no
C9 C10 C11 C12 0.7(3) no
C10 C11 C12 C13 0.2(4) no
C11 C12 C13 C14 -0.6(3) no
C12 C13 C14 C9 0.0(3) no
C10 C9 C14 C13 0.9(3) no
C8 C9 C14 C13 -179.0(2) no
C7 N1 C15 C16 72.3(2) no
C7 N1 C15 C20 -114.5(2) no
C20 C15 C16 C17 1.6(3) no
N1 C15 C16 C17 174.8(2) no
C15 C16 C17 C18 0.9(3) no
C16 C17 C18 C19 -1.7(3) no
C16 C17 C18 N2 178.2(2) no
O2 N2 C18 C17 13.5(2) no
O3 N2 C18 C17 -165.1(2) no
O2 N2 C18 C19 -166.6(2) no
O3 N2 C18 C19 14.8(2) no
C17 C18 C19 C20 -0.1(3) no
N2 C18 C19 C20 180.0(2) no
C18 C19 C20 C15 2.7(3) no
C16 C15 C20 C19 -3.5(3) no
N1 C15 C20 C19 -176.8(2) no
